data_4516335
loop_
_publ_author_name
'de Pedro, I.'
'Garc\'ia-Saiz, A.'
'Dupont, J.'
'Migowski, P.'
'Vallcorba, O.'
'Junquera, J.'
'Rius, J.'
'Rodr\'iguez Fern\'andez, J.'

_publ_section_title
;
 On the Colossal and Highly Anisotropic Thermal Expansion Exhibited by
 Imidazolium Salts
;
_journal_issue 11
_journal_name_full 'Crystal Growth &amp; Design'
_journal_page_first 5207
_journal_paper_doi 10.1021/acs.cgd.5b00633
_journal_volume 15
_journal_year 2015
_chemical_formula_moiety 'C7 H13 N2, Br'
_chemical_formula_sum 'C7 H13 Br N2'
_chemical_formula_weight 205.09
_chemical_name_common
;
1-ethyl-2,3-dimethylimidazolium bromide
;
_space_group_crystal_system monoclinic
_space_group_IT_number 14
_space_group_name_Hall '-P 2yab'
_space_group_name_H-M_alt 'P 1 21/a 1'
_symmetry_Int_Tables_number 14
_cell_angle_alpha 90.0000
_cell_angle_beta 104.2869(4)
_cell_angle_gamma 90.0000
_cell_formula_units_Z 4
_cell_length_a 8.35615(5)
_cell_length_b 17.03644(11)
_cell_length_c 6.87656(5)
_cell_measurement_temperature 350
_cell_volume 948.664(11)
_computing_data_reduction 'DAJUST (Vallcorba et al., 2012)'
_computing_publication_material 'PLATON (Spek, 2003)'
_computing_structure_refinement 'RIBOLS (Rius, 2012)'
_computing_structure_solution 'TALP (Vallcorba et al., 2012)'
_diffrn_ambient_temperature 350
_diffrn_detector MYTHEN-II
_diffrn_radiation_monochromator 'Si (111)'
_diffrn_radiation_type Synchrotron
_diffrn_radiation_wavelength 0.95336
_exptl_absorpt_coefficient_mu 0.800
_exptl_absorpt_correction_type none
_exptl_crystal_density_diffrn 1.436
_exptl_crystal_F_000 416
_pd_instr_location
;
'BL04-MSPD, ALBA Synchrotron Light Source (SPAIN)'
;
_pd_meas_2theta_range_inc 0.006
_pd_meas_2theta_range_max 45.094
_pd_meas_2theta_range_min 2.026
_pd_meas_number_of_points 7179
_pd_proc_2theta_range_inc 0.006
_pd_proc_2theta_range_max 44.998
_pd_proc_2theta_range_min 4.000
_pd_proc_ls_background_function 'linear extrapolation of automatically determined points'
_pd_proc_ls_profile_function Pseudo-Voigt
_pd_proc_ls_prof_wR_factor 0.081
_pd_proc_number_of_points 6849
_pd_spec_mounting 'glass capillary'
_pd_spec_mount_mode transmission
_refine_diff_density_max 0.889
_refine_diff_density_min -0.989
_refine_ls_goodness_of_fit_all 5.347
_refine_ls_hydrogen_treatment refxyz
_refine_ls_matrix_type full
_refine_ls_number_parameters 81
_refine_ls_number_reflns 520
_refine_ls_number_restraints 68
_refine_ls_R_I_factor 0.055
_refine_ls_shift/su_max 0.096
_refine_ls_shift/su_mean 0.022
_refine_ls_weighting_details 1/Yobs
_refine_ls_weighting_scheme calc
_cod_data_source_file cg5b00633_si_003.cif
_cod_data_source_block edimimBr_350K
_cod_depositor_comments
;
The following automatic conversions were performed:

data item '_space_group_crystal_system' value 'Monoclinic' was
changed to 'monoclinic' in accordance with the
/home/saulius/struct/COD-crude-data/automatic-downloads/DataCite-retrospective/ACS/depositions/lib/dictionaries/cif_core.dic
dictionary named 'cif_core.dic' version 2.4.2 last updated on
2011-04-26.

Automatic conversion script
Id: cif_fix_values 6909 2019-04-08 15:41:33Z antanas 
;
_cod_original_sg_symbol_H-M 'P 21/a'
_cod_database_code 4516335

loop_
_symmetry_equiv_pos_as_xyz
+X,+Y,+Z
-X,-Y,-Z
-X+1/2,+Y+1/2,-Z
+X+1/2,-Y+1/2,+Z

loop_
_atom_site_label
_atom_site_type_symbol
_atom_site_fract_x
_atom_site_fract_y
_atom_site_fract_z
_atom_site_occupancy
_atom_site_U_iso_or_equiv
Bra BR 0.7221(2) 0.6288(1) 0.3712(1) 1.0000 0.080(2)
N1b N 0.9323(9) 0.3539(4) -0.0181(1) 1.0000 0.035(2)
N3b N 0.7713(8) 0.4560(4) -0.0751(1) 1.0000 0.035(2)
C1''b C 0.6533(9) 0.5101(4) -0.1840(1) 1.0000 0.035(2)
C2b C 0.8218(10) 0.3965(5) -0.1531(1) 1.0000 0.035(2)
C1'''b C 0.7658(9) 0.3611(5) -0.3635(1) 1.0000 0.035(2)
C2'b C 1.0466(10) 0.2352(5) 0.1293(1) 1.0000 0.035(2)
C4b C 0.8460(10) 0.4588(4) 0.1243(1) 1.0000 0.035(2)
C5b C 0.9355(9) 0.3970(5) 0.1423(1) 1.0000 0.035(2)
C1'b C 1.0197(10) 0.2830(5) -0.0323(1) 1.0000 0.035(2)
H1A''b H 0.672(6) 0.510(3) -0.331(1) 1.0000 0.082(1)
H1B''b H 0.678(6) 0.565(1) -0.110(1) 1.0000 0.082(1)
H1C''b H 0.533(1) 0.491(2) -0.184(1) 1.0000 0.082(1)
H1A''' H 0.787(8) 0.299(1) -0.360(1) 1.0000 0.082(1)
H1B''' H 0.840(7) 0.389(3) -0.451(1) 1.0000 0.082(1)
H1C''' H 0.641(3) 0.376(4) -0.430(1) 1.0000 0.082(1)
H2A'b H 1.146(6) 0.197(3) 0.126(1) 1.0000 0.082(1)
H2B'b H 0.937(4) 0.201(3) 0.120(1) 1.0000 0.082(1)
H2C'b H 1.071(9) 0.272(1) 0.257(1) 1.0000 0.082(1)
H4b H 0.825(3) 0.498(1) 0.229(1) 1.0000 0.082(1)
H5b H 1.003(2) 0.377(1) 0.277(1) 1.0000 0.082(1)
H1A'b H 1.137(2) 0.295(1) -0.055(1) 1.0000 0.082(1)
H1B'b H 0.936(3) 0.250(1) -0.146(1) 1.0000 0.082(1)

loop_
_geom_angle_atom_site_label_1
_geom_angle_atom_site_label_2
_geom_angle_atom_site_label_3
_geom_angle
_geom_angle_publ_flag
C2B N1B C1'B 133.1(3) no
C2B N1B C5B 98.4(6) no
C1'B N1B C5B 128.5(4) no
C1''B N3B C2B 123.8(3) no
C1''B N3B C4B 126.5(6) no
C2B N3B C4B 109.7(5) no
N1B C2B N3B 112.5(3) no
N1B C2B C1'''B 115.9(7) no
N3B C2B C1'''B 131.3(6) no
N1B C1'B C2'B 116.0(5) no
N3B C4B C5B 100.4(4) no
N1B C5B C4B 119.1(4) no
N3B C1''B H1A''B 105(3) no
N3B C1''B H1B''B 107.0(18) no
N3B C1''B H1C''B 109.7(16) no
H1A''B C1''B H1B''B 114(3) no
H1A''B C1''B H1C''B 111(3) no
H1B''B C1''B H1C''B 110(3) no
C2B C1'''B H1A''' 110.9(8) no
C2B C1'''B H1B''' 105.7(18) no
C2B C1'''B H1C''' 111(2) no
H1A''' C1'''B H1B''' 110(4) no
H1A''' C1'''B H1C''' 113(5) no
H1B''' C1'''B H1C''' 107(3) no
C1'B C2'B H2A'B 109.0(16) no
C1'B C2'B H2B'B 108.2(15) no
C1'B C2'B H2C'B 106.5(11) no
H2A'B C2'B H2B'B 109(4) no
H2A'B C2'B H2C'B 113(4) no
H2B'B C2'B H2C'B 111(4) no
N1B C1'B H1A'B 111.0(12) no
N1B C1'B H1B'B 104.0(13) no
C2'B C1'B H1A'B 105.5(9) no
C2'B C1'B H1B'B 103.3(10) no
H1A'B C1'B H1B'B 117.3(14) no
N3B C4B H4B 127.8(11) no
C5B C4B H4B 131.6(9) no
N1B C5B H5B 117.8(12) no
C4B C5B H5B 122.9(10) no

loop_
_geom_bond_atom_site_label_1
_geom_bond_atom_site_label_2
_geom_bond_distance
_geom_bond_publ_flag
N1B C2B 1.348(8) no
N1B C1'B 1.427(11) no
N1B C5B 1.320(6) no
N3B C1''B 1.421(8) no
N3B C2B 1.267(10) no
N3B C4B 1.360(2) no
C1'''B C2B 1.530(5) no
C2'B C1'B 1.351(7) no
C4B C5B 1.280(11) no
C1''B H1A''B 1.06(2) no
C1''B H1B''B 1.060(17) no
C1''B H1C''B 1.057(15) no
C1'''B H1A''' 1.07(2) no
C1'''B H1B''' 1.08(5) no
C1'''B H1C''' 1.06(3) no
C2'B H2A'B 1.06(5) no
C2'B H2B'B 1.07(4) no
C2'B H2C'B 1.057(13) no
C1'B H1A'B 1.050(19) no
C1'B H1B'B 1.071(17) no
C4B H4B 1.028(16) no
C5B H5B 1.017(11) no

loop_
_geom_torsion_atom_site_label_1
_geom_torsion_atom_site_label_2
_geom_torsion_atom_site_label_3
_geom_torsion_atom_site_label_4
_geom_torsion
_geom_torsion_publ_flag
C1'B N1B C2B N3B 178.7(8) no
C1'B N1B C2B C1'''B 5.0(13) no
C5B N1B C2B N3B 0.2(9) no
C5B N1B C2B C1'''B -173.5(7) no
C2B N1B C1'B C2'B -145.1(8) no
C5B N1B C1'B C2'B 33.0(12) no
C2B N1B C5B C4B -0.7(10) no
C1'B N1B C5B C4B -179.3(8) no
C1''B N3B C2B N1B -179.3(7) no
C1''B N3B C2B C1'''B -6.9(13) no
C4B N3B C2B N1B 0.3(10) no
C4B N3B C2B C1'''B 172.7(8) no
C1''B N3B C4B C5B 179.0(7) no
C2B N3B C4B C5B -0.6(9) no
N3B C4B C5B N1B 0.8(10) no
